data_7105272
loop_
_publ_author_name
'Dhara, Koushik'
'Saha, Uday Chand'
'Dan, Abhijit'
'Sarkar, Sandipan'
'Manassero, Mario'
'Chattopadhyay, Pabitra'

_publ_section_title
;
 A new water-soluble copper(II) complex as a selective fluorescent
 sensor for azide ion.
;
_journal_issue 10
_journal_name_full 'Chemical communications (Cambridge, England)'
_journal_page_first 1754
_journal_page_last 1756
_journal_paper_doi 10.1039/b919937c
_journal_volume 46
_journal_year 2010
_chemical_formula_moiety 'C17 H24 Cu3 N14 O3'
_chemical_formula_sum 'C17 H24 Cu3 N14 O3'
_chemical_formula_weight 663.09
_space_group_IT_number 2
_symmetry_cell_setting triclinic
_symmetry_space_group_name_Hall '-P 1'
_symmetry_space_group_name_H-M 'P -1'
_atom_sites_solution_hydrogens geom
_atom_sites_solution_primary direct
_atom_sites_solution_secondary difmap
_audit_creation_date 09-10-27
_audit_creation_method 'from The Personal SDP version 2.1.1'
_audit_update_record
;
2008-06-12 # Formatted by publCIF
;
_cell_angle_alpha 72.91(1)
_cell_angle_beta 86.75(1)
_cell_angle_gamma 86.52(1)
_cell_formula_units_Z 2
_cell_length_a 10.005(1)
_cell_length_b 10.063(1)
_cell_length_c 13.026(1)
_cell_measurement_reflns_used 94
_cell_measurement_temperature 150
_cell_measurement_theta_max 23
_cell_measurement_theta_min 3
_cell_volume 1250.2(2)
_computing_cell_refinement 'Bruker SMART(Bruker, 2007)'
_computing_data_collection 'Bruker SMART(Bruker, 2007)'
_computing_data_reduction 'Bruker SAINT(Bruker, 2007)'
_computing_structure_refinement ' Full-matrix least-squares (The Personal SDP, 1991)'
_computing_structure_solution ' SHELXS-86 (Sheldrick, 1986) as implemented in The Personal SDP'
_diffrn_ambient_temperature 150
_diffrn_measured_fraction_theta_full 0.963
_diffrn_measured_fraction_theta_max 0.963
_diffrn_measurement_method 'phi and omega scans'
_diffrn_radiation_detector 'Bruker SMART CCD area detector'
_diffrn_radiation_monochromator graphite
_diffrn_radiation_source 'fine-focus sealed tube'
_diffrn_radiation_type Mo-K\a
_diffrn_radiation_wavelength 0.71073
_diffrn_reflns_av_R_equivalents 0.0297
_diffrn_reflns_limit_h_max 12
_diffrn_reflns_limit_h_min -12
_diffrn_reflns_limit_k_max 13
_diffrn_reflns_limit_k_min -13
_diffrn_reflns_limit_l_max 16
_diffrn_reflns_limit_l_min -16
_diffrn_reflns_number 15808
_diffrn_reflns_theta_full 27.00
_diffrn_reflns_theta_max 27.00
_diffrn_reflns_theta_min 3.00
_diffrn_standards_decay_% 0.00
_diffrn_standards_number 279
_exptl_absorpt_coefficient_mu 2.59
_exptl_absorpt_correction_T_max 0.89
_exptl_absorpt_correction_T_min 0.85
_exptl_absorpt_correction_type empirical
_exptl_absorpt_process_details SADABS
_exptl_crystal_colour 'dark brown'
_exptl_crystal_density_diffrn 1.761
_exptl_crystal_description stick
_exptl_crystal_F_000 670
_exptl_crystal_size_max 0.347
_exptl_crystal_size_mid 0.044
_exptl_crystal_size_min 0.041
_refine_diff_density_max 1.112
_refine_diff_density_min -0.845
_refine_diff_density_rms 0.346
_refine_ls_extinction_method none
_refine_ls_goodness_of_fit_ref 0.985
_refine_ls_hydrogen_treatment mixed
_refine_ls_matrix_type full
_refine_ls_number_constraints 0
_refine_ls_number_parameters 350
_refine_ls_number_reflns 5235
_refine_ls_number_restraints 0
_refine_ls_restrained_S_all 0.985
_refine_ls_R_factor_all 0.052
_refine_ls_R_factor_gt 0.052
_refine_ls_shift/su_max 0.009
_refine_ls_shift/su_mean 0.001
_refine_ls_structure_factor_coef Fsqd
_refine_ls_weighting_scheme calc
_refine_ls_wR_factor_ref 0.062
_reflns_number_gt 4296
_reflns_number_total 5235
_reflns_threshold_expression >2sigma(I)
_cod_data_source_file b919937c.txt
_cod_data_source_block compound_2
_cod_database_code 7105272

loop_
_symmetry_equiv_pos_as_xyz
'x, y, z'
'-x, -y, -z'

loop_
_atom_site_aniso_label
_atom_site_aniso_U_11
_atom_site_aniso_U_22
_atom_site_aniso_U_33
_atom_site_aniso_U_12
_atom_site_aniso_U_13
_atom_site_aniso_U_23
_atom_site_aniso_type_symbol
Cu1 0.0219(2) 0.0170(1) 0.0221(1) 0.0046(1) -0.0077(1) -0.0104(1) Cu
Cu2 0.0202(2) 0.0197(1) 0.0241(1) 0.0048(1) -0.0073(1) -0.0126(1) Cu
Cu3 0.0282(2) 0.0180(1) 0.0172(1) 0.0009(1) -0.0037(1) -0.0080(1) Cu
O1 0.025(1) 0.0202(8) 0.0232(8) 0.0077(7) -0.0088(7) -0.0122(6) O
O2 0.0205(9) 0.0192(7) 0.0347(9) 0.0051(7) -0.0106(8) -0.0171(6) O
O3 0.0220(9) 0.0238(8) 0.0225(8) 0.0069(8) -0.0086(7) -0.0128(6) O
N1 0.022(1) 0.0186(9) 0.022(1) 0.0024(9) -0.0036(9) -0.0094(7) N
N2 0.020(1) 0.0182(9) 0.020(1) 0.0028(9) -0.0024(9) -0.0066(7) N
N3 0.021(1) 0.0174(9) 0.0182(9) 0.0009(8) -0.0070(8) -0.0119(7) N
N4 0.031(1) 0.024(1) 0.026(1) 0.002(1) -0.002(1) -0.0076(9) N
N5 0.055(2) 0.051(1) 0.045(1) -0.018(1) -0.008(1) -0.024(1) N
N6 0.030(1) 0.0176(9) 0.025(1) 0.0047(9) -0.007(1) -0.0111(7) N
N7 0.032(1) 0.027(1) 0.0163(9) -0.004(1) -0.0021(9) -0.0108(8) N
N8 0.046(2) 0.029(1) 0.034(1) 0.013(1) -0.007(1) -0.0145(9) N
N9 0.040(1) 0.027(1) 0.022(1) 0.007(1) -0.006(1) -0.0129(8) N
N10 0.023(1) 0.046(1) 0.043(1) -0.007(1) -0.012(1) -0.015(1) N
N11 0.026(2) 0.105(2) 0.098(2) 0.002(1) -0.005(1) -0.070(1) N
N12 0.032(1) 0.025(1) 0.023(1) 0.002(1) -0.0080(9) -0.0141(7) N
N13 0.038(1) 0.0158(9) 0.022(1) 0.006(1) 0.000(1) -0.0072(8) N
N14 0.050(2) 0.032(1) 0.043(1) -0.007(1) -0.006(1) -0.0230(9) N
C1 0.025(1) 0.027(1) 0.032(1) 0.009(1) -0.010(1) -0.0164(9) C
C2 0.029(1) 0.022(1) 0.029(1) 0.008(1) -0.012(1) -0.0129(9) C
C3 0.025(1) 0.017(1) 0.022(1) 0.002(1) -0.002(1) -0.0075(9) C
C4 0.023(1) 0.017(1) 0.018(1) 0.000(1) -0.003(1) -0.0075(9) C
C5 0.032(2) 0.016(1) 0.021(1) -0.003(1) -0.003(1) -0.0075(9) C
C6 0.034(2) 0.020(1) 0.020(1) -0.005(1) -0.006(1) -0.0073(9) C
C7 0.028(1) 0.021(1) 0.023(1) -0.002(1) -0.008(1) -0.0082(9) C
C8 0.022(1) 0.016(1) 0.024(1) 0.000(1) -0.005(1) -0.0078(9) C
C9 0.020(1) 0.021(1) 0.026(1) 0.000(1) -0.004(1) -0.007(1) C
C10 0.018(1) 0.022(1) 0.022(1) 0.006(1) -0.004(1) -0.0088(9) C
C11 0.025(1) 0.019(1) 0.026(1) 0.007(1) -0.009(1) -0.0105(9) C
C12 0.048(2) 0.023(1) 0.033(1) 0.004(1) -0.015(1) -0.004(1) C
C13 0.035(2) 0.037(1) 0.050(1) 0.020(1) -0.016(1) -0.030(1) C
C14 0.047(2) 0.027(1) 0.031(1) 0.001(1) -0.017(1) -0.016(1) C
C15 0.030(2) 0.027(1) 0.032(1) 0.009(1) -0.014(1) -0.011(1) C
C16 0.027(2) 0.035(1) 0.031(1) -0.001(1) 0.005(1) -0.010(1) C
C17 0.023(1) 0.017(1) 0.015(1) -0.002(1) 0.000(1) -0.0059(8) C

loop_
_atom_site_label
_atom_site_fract_x
_atom_site_fract_y
_atom_site_fract_z
_atom_site_occupancy
_atom_site_U_iso_or_equiv
_atom_site_thermal_displace_type
_atom_site_type_symbol
Cu1 -0.62028(3) 0.13516(3) 0.14246(2) 1.00 0.01933(6) Uani Cu
Cu2 -0.38097(3) -0.06731(3) 0.18344(2) 1.00 0.02000(6) Uani Cu
Cu3 -0.56112(3) -0.05372(3) 0.41306(2) 1.00 0.02050(7) Uani Cu
O1 -0.7695(2) 0.1808(2) 0.0503(1) 1.00 0.0215(4) Uani O
O2 -0.4472(2) 0.1079(2) 0.2086(1) 1.00 0.0227(4) Uani O
O3 -0.3001(2) -0.2219(2) 0.1391(1) 1.00 0.0215(4) Uani O
N1 -0.6492(2) 0.3191(2) 0.1597(2) 1.00 0.0200(5) Uani N
N2 -0.2137(2) -0.0639(2) 0.2494(2) 1.00 0.0191(5) Uani N
N3 -0.5543(2) -0.0386(2) 0.1140(1) 1.00 0.0173(4) Uani N
N4 -0.6171(2) -0.1079(2) 0.0714(2) 1.00 0.0272(5) Uani N
N5 -0.6758(3) -0.1669(2) 0.0272(2) 1.00 0.0474(6) Uani N
N6 -0.5902(2) 0.0923(2) 0.4886(2) 1.00 0.0229(5) Uani N
N7 -0.6580(2) 0.2016(2) 0.4660(1) 1.00 0.0239(5) Uani N
N8 -0.7200(2) 0.3038(2) 0.4453(2) 1.00 0.0358(6) Uani N
N9 -0.7142(2) 0.0062(2) 0.3190(2) 1.00 0.0284(5) Uani N
N10 -0.8087(2) 0.0485(2) 0.3539(2) 1.00 0.0357(5) Uani N
N11 -0.9072(3) 0.0931(3) 0.3884(2) 1.00 0.0680(7) Uani N
N12 -0.4972(2) -0.2020(2) 0.3511(2) 1.00 0.0246(5) Uani N
N13 -0.5770(2) -0.2655(2) 0.3191(2) 1.00 0.0252(5) Uani N
N14 -0.6477(3) -0.3278(2) 0.2868(2) 1.00 0.0386(6) Uani N
C1 -0.8503(3) 0.2850(3) 0.0808(2) 1.00 0.0262(6) Uani C
C2 -0.7656(3) 0.3985(2) 0.0989(2) 1.00 0.0257(6) Uani C
C3 -0.5772(3) 0.3741(2) 0.2135(2) 1.00 0.0211(6) Uani C
C4 -0.4563(3) 0.3117(2) 0.2676(2) 1.00 0.0190(5) Uani C
C5 -0.3997(3) 0.3843(2) 0.3310(2) 1.00 0.0225(6) Uani C
C6 -0.2842(3) 0.3371(2) 0.3859(2) 1.00 0.0241(6) Uani C
C7 -0.2197(3) 0.2172(2) 0.3740(2) 1.00 0.0234(6) Uani C
C8 -0.2697(3) 0.1405(2) 0.3113(2) 1.00 0.0198(5) Uani C
C9 -0.1866(3) 0.0207(2) 0.3018(2) 1.00 0.0222(6) Uani C
C10 -0.1133(2) -0.1728(2) 0.2337(2) 1.00 0.0203(5) Uani C
C11 -0.1983(3) -0.2842(2) 0.2134(2) 1.00 0.0227(6) Uani C
C12 -0.7102(3) 0.4907(3) -0.0084(2) 1.00 0.0352(7) Uani C
C13 -0.8497(3) 0.4817(3) 0.1616(2) 1.00 0.0374(7) Uani C
C14 -0.2261(3) 0.4146(3) 0.4562(2) 1.00 0.0329(6) Uani C
C15 -0.0278(3) -0.2382(3) 0.3310(2) 1.00 0.0289(6) Uani C
C16 -0.0261(3) -0.1052(3) 0.1347(2) 1.00 0.0309(7) Uani C
C17 -0.3920(2) 0.1856(2) 0.2607(2) 1.00 0.0177(5) Uani C
H1 -0.266(3) -0.208(3) 0.061(2) 1.00 0.03(1) Uiso H
H2 -0.139(3) 0.451(3) 0.424(2) 1.00 0.03(1) Uiso H
H3 -0.213(3) 0.356(3) 0.522(2) 1.00 0.03(1) Uiso H
H4 -0.290(3) 0.484(3) 0.467(2) 1.00 0.04(1) Uiso H
H5 -0.9005 0.2417 0.1470 1.00 0.0289 Uiso H
H6 -0.9121 0.3280 0.0244 1.00 0.0289 Uiso H
H7 -0.6064 0.4659 0.2182 1.00 0.0232 Uiso H
H8 -0.4438 0.4708 0.3361 1.00 0.0248 Uiso H
H9 -0.1367 0.1845 0.4103 1.00 0.0258 Uiso H
H10 -0.1028 0.0029 0.3385 1.00 0.0244 Uiso H
H11 -0.1406 -0.3464 0.1843 1.00 0.0250 Uiso H
H12 -0.2403 -0.3366 0.2809 1.00 0.0250 Uiso H
H13 -0.7835 0.5437 -0.0498 1.00 0.0387 Uiso H
H14 -0.6484 0.5541 0.0046 1.00 0.0387 Uiso H
H15 -0.6635 0.4330 -0.0482 1.00 0.0387 Uiso H
H16 -0.9234 0.5309 0.1188 1.00 0.0411 Uiso H
H17 -0.8848 0.4190 0.2280 1.00 0.0411 Uiso H
H18 -0.7944 0.5482 0.1780 1.00 0.0411 Uiso H
H19 0.0351 -0.3077 0.3154 1.00 0.0318 Uiso H
H20 0.0212 -0.1665 0.3465 1.00 0.0318 Uiso H
H21 -0.0853 -0.2818 0.3927 1.00 0.0318 Uiso H
H22 0.0407 -0.1732 0.1220 1.00 0.0340 Uiso H
H23 -0.0816 -0.0714 0.0728 1.00 0.0340 Uiso H
H24 0.0182 -0.0280 0.1463 1.00 0.0340 Uiso H

loop_
_atom_type_symbol
_atom_type_description
_atom_type_scat_dispersion_real
_atom_type_scat_dispersion_imag
_atom_type_scat_source
C C 0.0033 0.0016 'International Tables Vol C Tables 4.2.6.8 and 6.1.1.4'
H H 0.0000 0.0000 'International Tables Vol C Tables 4.2.6.8 and 6.1.1.4'
Cl Cl 0.1484 0.1585 'International Tables Vol C Tables 4.2.6.8 and 6.1.1.4'
Cu Cu 0.3201 1.2651 'International Tables Vol C Tables 4.2.6.8 and 6.1.1.4'
N N 0.0061 0.0033 'International Tables Vol C Tables 4.2.6.8 and 6.1.1.4'
O O 0.0106 0.0060 'International Tables Vol C Tables 4.2.6.8 and 6.1.1.4'

loop_
_geom_angle_atom_site_label_1
_geom_angle_atom_site_label_2
_geom_angle_atom_site_label_3
_geom_angle
_geom_angle_site_symmetry_1
_geom_angle_site_symmetry_2
_geom_angle_site_symmetry_3
_geom_angle_publ_flag
O1 Cu1 O2 168.0(1) 1_555 1_555 1_555 yes
O1 Cu1 N1 86.7(1) 1_555 1_555 1_555 yes
O1 Cu1 N3 99.4(1) 1_555 1_555 1_555 yes
O2 Cu1 N1 92.4(1) 1_555 1_555 1_555 yes
O2 Cu1 N3 79.6(1) 1_555 1_555 1_555 yes
N1 Cu1 N3 168.3(1) 1_555 1_555 1_555 yes
O2 Cu2 O3 170.9(1) 1_555 1_555 1_555 yes
O2 Cu2 N2 92.2(1) 1_555 1_555 1_555 yes
O2 Cu2 N3 79.1(1) 1_555 1_555 1_555 yes
O3 Cu2 N2 86.4(1) 1_555 1_555 1_555 yes
O3 Cu2 N3 101.7(1) 1_555 1_555 1_555 yes
N2 Cu2 N3 170.8(1) 1_555 1_555 1_555 yes
N6 Cu3 N6 76.9(1) 1_555 1_555 2_456 yes
N6 Cu3 N9 96.5(1) 1_555 1_555 1_555 yes
N6 Cu3 N12 168.5(1) 1_555 1_555 1_555 yes
N6 Cu3 N9 173.2(1) 2_456 1_555 1_555 yes
N6 Cu3 N12 91.9(1) 2_456 1_555 1_555 yes
N9 Cu3 N12 94.6(1) 1_555 1_555 1_555 yes
Cu1 O1 C1 107.1(2) 1_555 1_555 1_555 yes
Cu1 O2 Cu2 101.1(1) 1_555 1_555 1_555 yes
Cu1 O2 C17 129.0(1) 1_555 1_555 1_555 yes
Cu2 O2 C17 129.8(1) 1_555 1_555 1_555 yes
Cu2 O3 C11 106.6(2) 1_555 1_555 1_555 yes
Cu2 O3 H1 120.5(16) 1_555 1_555 1_555 yes
C11 O3 H1 111.8(16) 1_555 1_555 1_555 yes
Cu1 N1 C2 112.6(2) 1_555 1_555 1_555 yes
Cu1 N1 C3 126.1(2) 1_555 1_555 1_555 yes
C2 N1 C3 121.3(2) 1_555 1_555 1_555 yes
Cu2 N2 C9 125.9(2) 1_555 1_555 1_555 yes
Cu2 N2 C10 112.7(2) 1_555 1_555 1_555 yes
C9 N2 C10 121.4(2) 1_555 1_555 1_555 yes
Cu1 N3 Cu2 100.2(1) 1_555 1_555 1_555 yes
Cu1 N3 N4 125.6(2) 1_555 1_555 1_555 yes
Cu2 N3 N4 133.9(2) 1_555 1_555 1_555 yes
N3 N4 N5 176.6(2) 1_555 1_555 1_555 yes
Cu3 N6 Cu3 103.1(1) 1_555 1_555 2_456 yes
Cu3 N6 N7 130.9(2) 1_555 1_555 1_555 yes
Cu3 N6 N7 123.6(2) 2_456 1_555 1_555 yes
N6 N7 N8 179.2(3) 1_555 1_555 1_555 yes
Cu3 N9 N10 117.2(2) 1_555 1_555 1_555 yes
N9 N10 N11 178.9(3) 1_555 1_555 1_555 yes
Cu3 N12 N13 119.9(2) 1_555 1_555 1_555 yes
N12 N13 N14 177.0(3) 1_555 1_555 1_555 yes
O1 C1 C2 111.9(2) 1_555 1_555 1_555 yes
O1 C1 H5 108.9 1_555 1_555 1_555 yes
O1 C1 H6 108.9 1_555 1_555 1_555 yes
C2 C1 H5 108.9 1_555 1_555 1_555 yes
C2 C1 H6 108.9 1_555 1_555 1_555 yes
H5 C1 H6 109.5 1_555 1_555 1_555 yes
N1 C2 C1 104.2(2) 1_555 1_555 1_555 yes
N1 C2 C12 107.5(2) 1_555 1_555 1_555 yes
N1 C2 C13 112.8(2) 1_555 1_555 1_555 yes
C1 C2 C12 110.4(2) 1_555 1_555 1_555 yes
C1 C2 C13 109.5(2) 1_555 1_555 1_555 yes
C12 C2 C13 112.2(2) 1_555 1_555 1_555 yes
N1 C3 C4 126.0(2) 1_555 1_555 1_555 yes
N1 C3 H7 117.0 1_555 1_555 1_555 yes
C4 C3 H7 117.0 1_555 1_555 1_555 yes
C3 C4 C5 116.7(2) 1_555 1_555 1_555 yes
C3 C4 C17 124.8(2) 1_555 1_555 1_555 yes
C5 C4 C17 118.5(2) 1_555 1_555 1_555 yes
C4 C5 C6 122.6(2) 1_555 1_555 1_555 yes
C4 C5 H8 118.7 1_555 1_555 1_555 yes
C6 C5 H8 118.7 1_555 1_555 1_555 yes
C5 C6 C7 118.0(3) 1_555 1_555 1_555 yes
C5 C6 C14 122.0(2) 1_555 1_555 1_555 yes
C7 C6 C14 120.0(2) 1_555 1_555 1_555 yes
C6 C7 C8 122.4(2) 1_555 1_555 1_555 yes
C6 C7 H9 118.8 1_555 1_555 1_555 yes
C8 C7 H9 118.8 1_555 1_555 1_555 yes
C7 C8 C9 115.9(2) 1_555 1_555 1_555 yes
C7 C8 C17 119.0(2) 1_555 1_555 1_555 yes
C9 C8 C17 125.0(2) 1_555 1_555 1_555 yes
N2 C9 C8 126.2(2) 1_555 1_555 1_555 yes
N2 C9 H10 116.9 1_555 1_555 1_555 yes
C8 C9 H10 116.9 1_555 1_555 1_555 yes
N2 C10 C11 104.2(2) 1_555 1_555 1_555 yes
N2 C10 C15 113.8(2) 1_555 1_555 1_555 yes
N2 C10 C16 107.2(2) 1_555 1_555 1_555 yes
C11 C10 C15 109.6(2) 1_555 1_555 1_555 yes
C11 C10 C16 111.0(2) 1_555 1_555 1_555 yes
C15 C10 C16 110.9(2) 1_555 1_555 1_555 yes
O3 C11 C10 111.0(2) 1_555 1_555 1_555 yes
O3 C11 H11 109.1 1_555 1_555 1_555 yes
O3 C11 H12 109.1 1_555 1_555 1_555 yes
C10 C11 H11 109.1 1_555 1_555 1_555 yes
C10 C11 H12 109.1 1_555 1_555 1_555 yes
H11 C11 H12 109.5 1_555 1_555 1_555 yes
C2 C12 H13 109.5 1_555 1_555 1_555 yes
C2 C12 H14 109.5 1_555 1_555 1_555 yes
C2 C12 H15 109.5 1_555 1_555 1_555 yes
H13 C12 H14 109.5 1_555 1_555 1_555 yes
H13 C12 H15 109.5 1_555 1_555 1_555 yes
H14 C12 H15 109.5 1_555 1_555 1_555 yes
C2 C13 H16 109.5 1_555 1_555 1_555 yes
C2 C13 H17 109.5 1_555 1_555 1_555 yes
C2 C13 H18 109.5 1_555 1_555 1_555 yes
H16 C13 H17 109.5 1_555 1_555 1_555 yes
H16 C13 H18 109.5 1_555 1_555 1_555 yes
H17 C13 H18 109.5 1_555 1_555 1_555 yes
C6 C14 H2 109.2(19) 1_555 1_555 1_555 yes
C6 C14 H3 109.9(21) 1_555 1_555 1_555 yes
C6 C14 H4 109.9(21) 1_555 1_555 1_555 yes
H2 C14 H3 108.6(24) 1_555 1_555 1_555 yes
H2 C14 H4 114.3(25) 1_555 1_555 1_555 yes
H3 C14 H4 104.8(26) 1_555 1_555 1_555 yes
C10 C15 H19 109.5 1_555 1_555 1_555 yes
C10 C15 H20 109.5 1_555 1_555 1_555 yes
C10 C15 H21 109.5 1_555 1_555 1_555 yes
H19 C15 H20 109.5 1_555 1_555 1_555 yes
H19 C15 H21 109.5 1_555 1_555 1_555 yes
H20 C15 H21 109.5 1_555 1_555 1_555 yes
C10 C16 H22 109.5 1_555 1_555 1_555 yes
C10 C16 H23 109.5 1_555 1_555 1_555 yes
C10 C16 H24 109.5 1_555 1_555 1_555 yes
H22 C16 H23 109.5 1_555 1_555 1_555 yes
H22 C16 H24 109.5 1_555 1_555 1_555 yes
H23 C16 H24 109.5 1_555 1_555 1_555 yes
O2 C17 C4 120.7(2) 1_555 1_555 1_555 yes
O2 C17 C8 120.0(2) 1_555 1_555 1_555 yes
C4 C17 C8 119.4(2) 1_555 1_555 1_555 yes

loop_
_geom_bond_atom_site_label_1
_geom_bond_atom_site_label_2
_geom_bond_distance
_geom_bond_site_symmetry_1
_geom_bond_site_symmetry_2
_geom_bond_publ_flag
Cu1 O1 1.917(2) 1_555 1_555 yes
Cu1 O2 1.947(2) 1_555 1_555 yes
Cu1 N1 1.932(2) 1_555 1_555 yes
Cu1 N3 1.960(2) 1_555 1_555 yes
Cu2 O2 1.957(2) 1_555 1_555 yes
Cu2 O3 1.932(2) 1_555 1_555 yes
Cu2 N2 1.930(2) 1_555 1_555 yes
Cu2 N3 1.968(2) 1_555 1_555 yes
Cu3 N6 1.995(2) 1_555 1_555 yes
Cu3 N6 1.984(2) 1_555 2_456 yes
Cu3 N9 1.969(2) 1_555 1_555 yes
Cu3 N12 1.955(2) 1_555 1_555 yes
O1 C1 1.420(3) 1_555 1_555 yes
O2 C17 1.335(3) 1_555 1_555 yes
O3 C11 1.430(3) 1_555 1_555 yes
O3 H1 1.025(29) 1_555 1_555 yes
N1 C2 1.497(3) 1_555 1_555 yes
N1 C3 1.284(4) 1_555 1_555 yes
N2 C9 1.287(4) 1_555 1_555 yes
N2 C10 1.492(3) 1_555 1_555 yes
N3 N4 1.229(3) 1_555 1_555 yes
N4 N5 1.144(4) 1_555 1_555 yes
N6 N7 1.224(3) 1_555 1_555 yes
N7 N8 1.138(3) 1_555 1_555 yes
N9 N10 1.140(3) 1_555 1_555 yes
N10 N11 1.179(4) 1_555 1_555 yes
N12 N13 1.215(3) 1_555 1_555 yes
N13 N14 1.146(4) 1_555 1_555 yes
C1 C2 1.542(4) 1_555 1_555 yes
C1 H5 0.970 1_555 1_555 yes
C1 H6 0.970 1_555 1_555 yes
C2 C12 1.529(3) 1_555 1_555 yes
C2 C13 1.521(4) 1_555 1_555 yes
C3 C4 1.448(3) 1_555 1_555 yes
C3 H7 0.970 1_555 1_555 yes
C4 C5 1.412(4) 1_555 1_555 yes
C4 C17 1.413(3) 1_555 1_555 yes
C5 C6 1.378(4) 1_555 1_555 yes
C5 H8 0.970 1_555 1_555 yes
C6 C7 1.379(4) 1_555 1_555 yes
C6 C14 1.523(4) 1_555 1_555 yes
C7 C8 1.406(4) 1_555 1_555 yes
C7 H9 0.970 1_555 1_555 yes
C8 C9 1.454(4) 1_555 1_555 yes
C8 C17 1.409(3) 1_555 1_555 yes
C9 H10 0.970 1_555 1_555 yes
C10 C11 1.538(4) 1_555 1_555 yes
C10 C15 1.528(3) 1_555 1_555 yes
C10 C16 1.521(3) 1_555 1_555 yes
C11 H11 0.970 1_555 1_555 yes
C11 H12 0.970 1_555 1_555 yes
C12 H13 0.970 1_555 1_555 yes
C12 H14 0.970 1_555 1_555 yes
C12 H15 0.970 1_555 1_555 yes
C13 H16 0.970 1_555 1_555 yes
C13 H17 0.970 1_555 1_555 yes
C13 H18 0.970 1_555 1_555 yes
C14 H2 0.989(28) 1_555 1_555 yes
C14 H3 0.897(25) 1_555 1_555 yes
C14 H4 0.951(32) 1_555 1_555 yes
C15 H19 0.970 1_555 1_555 yes
C15 H20 0.970 1_555 1_555 yes
C15 H21 0.970 1_555 1_555 yes
C16 H22 0.970 1_555 1_555 yes
C16 H23 0.970 1_555 1_555 yes
C16 H24 0.970 1_555 1_555 yes
